data_4120781
loop_
_publ_author_name
'Zachary S. Kean'
'Zhenbin Niu'
'Gihan B. Hewage'
'Arnold L. Rheingold'
'Stephen L. Craig'

_publ_contact_author_name
;
;
_publ_section_title
;
 Stress-Responsive Polymers Containing Cyclobutane Core Mechanophores:
 Reactivity and Mechanistic Insights
;
_journal_name_full 'Journal of the American Chemical Society'
_journal_page_first 13598
_journal_page_last 13604
_journal_paper_doi 10.1021/ja4075997
_journal_volume 135
_journal_year 2013
_chemical_formula_moiety 'C13 H17 N O4'
_chemical_formula_sum 'C13 H17 N O4'
_chemical_formula_weight 251.28
_chemical_name_systematic
;
 ? 
;
_space_group_crystal_system monoclinic
_space_group_IT_number 14
_space_group_name_Hall '-P 2ybc'
_space_group_name_H-M_alt 'P 1 21/c 1'
_symmetry_space_group_name_Hall '-P 2ybc'
_symmetry_space_group_name_H-M 'P 1 21/c 1'
_atom_sites_solution_hydrogens geom
_atom_sites_solution_primary direct
_atom_sites_solution_secondary difmap
_audit_creation_date 2012-12-20
_audit_creation_method
;
  Olex2 1.2
  (compiled Dec  5 2012 16:17:34, GUI svn.r4385)
;
_cell_angle_alpha 90.00
_cell_angle_beta 93.0379(10)
_cell_angle_gamma 90.00
_cell_formula_units_Z 4
_cell_length_a 8.89070(11)
_cell_length_b 12.16463(14)
_cell_length_c 12.12008(14)
_cell_measurement_reflns_used 9218
_cell_measurement_temperature 100(1)
_cell_measurement_theta_max 75.7059
_cell_measurement_theta_min 3.6305
_cell_volume 1308.97(3)
_computing_cell_refinement
;
CrysAlisPro, Agilent Technologies,
Version 1.171.35.21 (release 20-01-2012 CrysAlis171 .NET)
(compiled Jan 23 2012,18:06:46)
;
_computing_data_collection
;
CrysAlisPro, Agilent Technologies,
Version 1.171.35.21 (release 20-01-2012 CrysAlis171 .NET)
(compiled Jan 23 2012,18:06:46)
;
_computing_data_reduction
;
CrysAlisPro, Agilent Technologies,
Version 1.171.35.21 (release 20-01-2012 CrysAlis171 .NET)
(compiled Jan 23 2012,18:06:46)
;
_computing_molecular_graphics
;
O. V. Dolomanov, L. J. Bourhis, R. J. Gildea, J. A. K. Howard and H. Puschmann,
OLEX2: a complete structure solution, refinement and analysis program.
J. Appl. Cryst. (2009). 42, 339-341.
;
_computing_publication_material
;
O. V. Dolomanov, L. J. Bourhis, R. J. Gildea, J. A. K. Howard and H. Puschmann,
OLEX2: a complete structure solution, refinement and analysis program.
J. Appl. Cryst. (2009). 42, 339-341.
;
_computing_structure_refinement
;
SHELXL, G.M. Sheldrick, Acta Cryst.
(2008). A64, 112-122
;
_computing_structure_solution
;
SHELXS, G.M. Sheldrick, Acta Cryst.
(2008). A64, 112-122
;
_diffrn_ambient_temperature 100(1)
_diffrn_detector_area_resol_mean 8.3174
_diffrn_measured_fraction_theta_full 0.986
_diffrn_measured_fraction_theta_max 0.986
_diffrn_measurement_details
;
  1 omega   11.00   91.00   1.0000    1.5000
omega____ theta____ kappa____ phi______ frames
    -       44.4841 -118.0000 -124.0000 80

  2 omega   66.00  111.00   1.0000    1.5000
omega____ theta____ kappa____ phi______ frames
    -       44.4841   37.0000  -90.0000 45

  3 omega   21.00  116.00   1.0000    1.5000
omega____ theta____ kappa____ phi______ frames
    -       44.4841   77.0000  -30.0000 95

  4 omega   30.00  110.00   1.0000    1.5000
omega____ theta____ kappa____ phi______ frames
    -       44.4841   37.0000   90.0000 80

  5 omega   34.00   65.00   1.0000    3.0000
omega____ theta____ kappa____ phi______ frames
    -      107.0000  -30.0000   30.0000 31

  6 omega   42.00   93.00   1.0000    3.0000
omega____ theta____ kappa____ phi______ frames
    -      107.0000  -94.0000   60.0000 51

  7 omega   34.00   67.00   1.0000    3.0000
omega____ theta____ kappa____ phi______ frames
    -      107.0000  -30.0000 -120.0000 33

  8 omega   40.00   74.00   1.0000    3.0000
omega____ theta____ kappa____ phi______ frames
    -      107.0000  -94.0000 -150.0000 34

  9 omega   50.00  143.00   1.0000    3.0000
omega____ theta____ kappa____ phi______ frames
    -      107.0000  -15.0000  -90.0000 93

 10 omega   82.00  108.00   1.0000    3.0000
omega____ theta____ kappa____ phi______ frames
    -      107.0000  -94.0000 -150.0000 26

 11 omega   35.00  119.00   1.0000    3.0000
omega____ theta____ kappa____ phi______ frames
    -      107.0000 -125.0000   60.0000 84

 12 omega   90.00  178.00   1.0000    3.0000
omega____ theta____ kappa____ phi______ frames
    -      107.0000   15.0000  150.0000 88

 13 omega   34.00   66.00   1.0000    3.0000
omega____ theta____ kappa____ phi______ frames
    -      107.0000  -30.0000   60.0000 32

 14 omega   45.00  120.00   1.0000    3.0000
omega____ theta____ kappa____ phi______ frames
    -      107.0000 -125.0000    0.0000 75

 15 omega   45.00  142.00   1.0000    3.0000
omega____ theta____ kappa____ phi______ frames
    -      107.0000  -15.0000  120.0000 97

 16 omega   41.00   77.00   1.0000    3.0000
omega____ theta____ kappa____ phi______ frames
    -      107.0000  -45.0000  -60.0000 36

 17 omega   41.00   90.00   1.0000    3.0000
omega____ theta____ kappa____ phi______ frames
    -      107.0000 -125.0000 -180.0000 49

 18 omega   60.00  127.00   1.0000    3.0000
omega____ theta____ kappa____ phi______ frames
    -      107.0000  -61.0000 -180.0000 67

 19 omega   36.00  121.00   1.0000    3.0000
omega____ theta____ kappa____ phi______ frames
    -      107.0000 -125.0000 -150.0000 85

 20 omega   27.00   54.00   1.0000    3.0000
omega____ theta____ kappa____ phi______ frames
    -      107.0000  -94.0000   90.0000 27

 21 omega   57.00  105.00   1.0000    3.0000
omega____ theta____ kappa____ phi______ frames
    -      107.0000  -94.0000   90.0000 48

 22 omega   45.00   70.00   1.0000    3.0000
omega____ theta____ kappa____ phi______ frames
    -      107.0000  -45.0000   60.0000 25
;
_diffrn_measurement_device_type 'Xcalibur, Onyx, Nova'
_diffrn_measurement_method '\w scans'
_diffrn_orient_matrix_UB_11 0.1180820000
_diffrn_orient_matrix_UB_12 0.0188946000
_diffrn_orient_matrix_UB_13 -0.0865895000
_diffrn_orient_matrix_UB_21 0.0340504000
_diffrn_orient_matrix_UB_22 -0.1242022000
_diffrn_orient_matrix_UB_23 -0.0009363000
_diffrn_orient_matrix_UB_31 -0.1221772000
_diffrn_orient_matrix_UB_32 -0.0162864000
_diffrn_orient_matrix_UB_33 -0.0934647000
_diffrn_radiation_monochromator mirror
_diffrn_radiation_type 'Cu K\a'
_diffrn_radiation_wavelength 1.5418
_diffrn_reflns_av_R_equivalents 0.0238
_diffrn_reflns_av_unetI/netI 0.0165
_diffrn_reflns_limit_h_max 8
_diffrn_reflns_limit_h_min -11
_diffrn_reflns_limit_k_max 15
_diffrn_reflns_limit_k_min -15
_diffrn_reflns_limit_l_max 11
_diffrn_reflns_limit_l_min -15
_diffrn_reflns_number 11312
_diffrn_reflns_theta_full 75.89
_diffrn_reflns_theta_max 75.89
_diffrn_reflns_theta_min 4.98
_diffrn_source 'Nova (Cu) x-ray Source'
_exptl_absorpt_coefficient_mu 0.785
_exptl_absorpt_correction_T_max 1.894
_exptl_absorpt_correction_T_min 0.821
_exptl_absorpt_correction_type gaussian
_exptl_absorpt_process_details
;
CrysAlisPro, Agilent Technologies,
Version 1.171.35.21 (release 20-01-2012 CrysAlis171 .NET)
(compiled Jan 23 2012,18:06:46)
numerical absorption correction based on gaussian integration over
            a multifaceted crystal model
;
_exptl_crystal_colour colourless
_exptl_crystal_colour_primary colourless
_exptl_crystal_density_diffrn 1.275
_exptl_crystal_description irregular
_exptl_crystal_F_000 536
_exptl_crystal_recrystallization_method hexane
_exptl_crystal_size_max 0.4157
_exptl_crystal_size_mid 0.3474
_exptl_crystal_size_min 0.1977
_refine_diff_density_max 0.358
_refine_diff_density_min -0.188
_refine_diff_density_rms 0.041
_refine_ls_extinction_method none
_refine_ls_goodness_of_fit_ref 1.048
_refine_ls_hydrogen_treatment constr
_refine_ls_matrix_type full
_refine_ls_number_parameters 165
_refine_ls_number_reflns 2689
_refine_ls_number_restraints 0
_refine_ls_restrained_S_all 1.048
_refine_ls_R_factor_all 0.0381
_refine_ls_R_factor_gt 0.0362
_refine_ls_shift/su_max 0.000
_refine_ls_shift/su_mean 0.000
_refine_ls_structure_factor_coef Fsqd
_refine_ls_weighting_details 'calc w=1/[\s^2^(Fo^2^)+(0.0510P)^2^+0.3960P] where P=(Fo^2^+2Fc^2^)/3'
_refine_ls_weighting_scheme calc
_refine_ls_wR_factor_gt 0.0934
_refine_ls_wR_factor_ref 0.0950
_reflns_number_gt 2547
_reflns_number_total 2689
_reflns_threshold_expression >2sigma(I)
_cod_data_source_file ja4075997_si_002.cif
_cod_data_source_block cs1945
_cod_database_code 4120781
_chemical_oxdiff_formula 'C13 H17 N O4'
_chemical_oxdiff_usercomment 'Zhenbin Niu/Stephen Craig (Duke) Niu-2-1'
_reflns_odcompleteness_completeness 99.40
_reflns_odcompleteness_iscentric 1
_reflns_odcompleteness_theta 74.33
_olex2_refinement_description
;
1. Fixed Uiso
 At 1.2 times of:
  {H4A,H4B} of C4, H3 of C3, H8 of C8, {H6A,H6B} of C6, {H7A,H7B} of C7, {H5A,
  H5B} of C5, H2 of C2
 At 1.5 times of:
  {H11A,H11B,H11C} of C11, {H13A,H13B,H13C} of C13
2.a Ternary CH refined with riding coordinates:
 C2(H2), C3(H3), C8(H8)
2.b Secondary CH2 refined with riding coordinates:
 C4(H4A,H4B), C5(H5A,H5B), C6(H6A,H6B), C7(H7A,H7B)
2.c Idealised Me refined as rotating group:
 C11(H11A,H11B,H11C), C13(H13A,H13B,H13C)
;

loop_
_space_group_symop_id
_space_group_symop_operation_xyz
1 'x, y, z'
2 '-x, y+1/2, -z+1/2'
3 '-x, -y, -z'
4 'x, -y-1/2, z-1/2'

loop_
_atom_site_label
_atom_site_type_symbol
_atom_site_fract_x
_atom_site_fract_y
_atom_site_fract_z
_atom_site_U_iso_or_equiv
_atom_site_adp_type
_atom_site_occupancy
_atom_site_symmetry_multiplicity
_atom_site_calc_flag
_atom_site_refinement_flags
O1 O 0.31600(9) 0.78490(6) 0.47496(6) 0.02489(19) Uani 1 1 d .
O2 O 0.39025(9) 0.72036(7) 0.31299(7) 0.02679(19) Uani 1 1 d .
O3 O 0.37264(8) 0.48076(6) 0.37191(6) 0.02364(19) Uani 1 1 d .
O4 O 0.33645(10) 0.47775(7) 0.18683(6) 0.0290(2) Uani 1 1 d .
N1 N 0.07711(11) 0.60988(8) 0.57898(8) 0.0261(2) Uani 1 1 d .
C1 C 0.15417(11) 0.65953(8) 0.38039(8) 0.0179(2) Uani 1 1 d .
C2 C 0.15228(11) 0.56311(8) 0.29571(8) 0.0186(2) Uani 1 1 d .
H2 H 0.0732 0.5086 0.3142 0.022 Uiso 1 1 calc R
C3 C 0.08806(12) 0.64219(9) 0.20557(8) 0.0207(2) Uani 1 1 d .
H3 H 0.1729 0.6786 0.1688 0.025 Uiso 1 1 calc R
C4 C -0.02618(13) 0.59943(10) 0.11812(9) 0.0278(2) Uani 1 1 d .
H4A H 0.0110 0.5291 0.0888 0.033 Uiso 1 1 calc R
H4B H -0.0341 0.6526 0.0562 0.033 Uiso 1 1 calc R
C5 C -0.18262(13) 0.58108(10) 0.16092(10) 0.0310(3) Uani 1 1 d .
H5A H -0.1807 0.5162 0.2103 0.037 Uiso 1 1 calc R
H5B H -0.2554 0.5663 0.0980 0.037 Uiso 1 1 calc R
C6 C -0.23293(13) 0.68210(10) 0.22402(10) 0.0308(3) Uani 1 1 d .
H6A H -0.3383 0.6724 0.2447 0.037 Uiso 1 1 calc R
H6B H -0.2284 0.7480 0.1764 0.037 Uiso 1 1 calc R
C7 C -0.13001(12) 0.69791(10) 0.32826(9) 0.0258(2) Uani 1 1 d .
H7A H -0.1345 0.6316 0.3753 0.031 Uiso 1 1 calc R
H7B H -0.1660 0.7613 0.3709 0.031 Uiso 1 1 calc R
C8 C 0.03333(12) 0.71812(8) 0.29875(8) 0.0205(2) Uani 1 1 d .
H8 H 0.0561 0.7976 0.2864 0.025 Uiso 1 1 calc R
C9 C 0.11051(11) 0.63285(8) 0.49208(8) 0.0197(2) Uani 1 1 d .
C10 C 0.30154(11) 0.72362(8) 0.38434(8) 0.0189(2) Uani 1 1 d .
C11 C 0.45386(14) 0.84898(10) 0.48713(11) 0.0322(3) Uani 1 1 d .
H11A H 0.4516 0.8945 0.5537 0.048 Uiso 1 1 calc R
H11B H 0.4622 0.8963 0.4223 0.048 Uiso 1 1 calc R
H11C H 0.5406 0.7993 0.4936 0.048 Uiso 1 1 calc R
C12 C 0.29645(12) 0.50396(8) 0.27629(8) 0.0206(2) Uani 1 1 d .
C13 C 0.51746(13) 0.42811(10) 0.36154(10) 0.0312(3) Uani 1 1 d .
H13A H 0.5646 0.4147 0.4352 0.047 Uiso 1 1 calc R
H13B H 0.5826 0.4760 0.3199 0.047 Uiso 1 1 calc R
H13C H 0.5032 0.3580 0.3225 0.047 Uiso 1 1 calc R

loop_
_atom_site_aniso_label
_atom_site_aniso_U_11
_atom_site_aniso_U_22
_atom_site_aniso_U_33
_atom_site_aniso_U_23
_atom_site_aniso_U_13
_atom_site_aniso_U_12
O1 0.0257(4) 0.0253(4) 0.0239(4) -0.0053(3) 0.0039(3) -0.0091(3)
O2 0.0258(4) 0.0273(4) 0.0279(4) -0.0033(3) 0.0084(3) -0.0056(3)
O3 0.0243(4) 0.0243(4) 0.0222(4) -0.0006(3) -0.0007(3) 0.0057(3)
O4 0.0347(4) 0.0309(4) 0.0220(4) -0.0015(3) 0.0058(3) 0.0088(3)
N1 0.0324(5) 0.0245(5) 0.0217(5) -0.0017(4) 0.0045(4) -0.0071(4)
C1 0.0196(5) 0.0169(5) 0.0173(5) 0.0004(4) 0.0014(4) -0.0003(4)
C2 0.0214(5) 0.0178(5) 0.0165(4) -0.0009(4) 0.0010(4) -0.0007(4)
C3 0.0236(5) 0.0208(5) 0.0177(5) 0.0010(4) 0.0004(4) 0.0015(4)
C4 0.0324(6) 0.0297(6) 0.0205(5) -0.0015(4) -0.0051(4) 0.0021(5)
C5 0.0273(6) 0.0315(6) 0.0331(6) -0.0024(5) -0.0089(5) -0.0007(5)
C6 0.0223(5) 0.0342(6) 0.0352(6) -0.0003(5) -0.0053(4) 0.0036(5)
C7 0.0207(5) 0.0296(6) 0.0271(5) -0.0010(4) 0.0003(4) 0.0038(4)
C8 0.0220(5) 0.0193(5) 0.0200(5) 0.0007(4) -0.0014(4) 0.0019(4)
C9 0.0202(5) 0.0172(5) 0.0216(5) -0.0022(4) 0.0006(4) -0.0023(4)
C10 0.0203(5) 0.0164(5) 0.0200(5) 0.0017(4) 0.0002(4) 0.0004(4)
C11 0.0303(6) 0.0317(6) 0.0347(6) -0.0073(5) 0.0038(5) -0.0151(5)
C12 0.0243(5) 0.0167(5) 0.0209(5) 0.0004(4) 0.0016(4) -0.0001(4)
C13 0.0262(6) 0.0315(6) 0.0356(6) -0.0023(5) -0.0006(4) 0.0101(5)

loop_
_atom_type_symbol
_atom_type_description
_atom_type_scat_dispersion_real
_atom_type_scat_dispersion_imag
_atom_type_scat_source
C C 0.0181 0.0091 'International Tables Vol C Tables 4.2.6.8 and 6.1.1.4'
H H 0.0000 0.0000 'International Tables Vol C Tables 4.2.6.8 and 6.1.1.4'
N N 0.0311 0.0180 'International Tables Vol C Tables 4.2.6.8 and 6.1.1.4'
O O 0.0492 0.0322 'International Tables Vol C Tables 4.2.6.8 and 6.1.1.4'

loop_
_exptl_crystal_face_index_h
_exptl_crystal_face_index_k
_exptl_crystal_face_index_l
_exptl_crystal_face_perp_dist
_exptl_oxdiff_crystal_face_indexfrac_h
_exptl_oxdiff_crystal_face_indexfrac_k
_exptl_oxdiff_crystal_face_indexfrac_l
_exptl_oxdiff_crystal_face_x
_exptl_oxdiff_crystal_face_y
_exptl_oxdiff_crystal_face_z
0 -8 2 0.1108 -0.0000 -8.0000 2.0000 -0.3243 0.9917 -0.0566
0 -6 -5 0.0918 -0.0000 -6.0000 -5.0000 0.3196 0.7499 0.5650
0 2 -1 0.0441 0.0000 2.0000 -1.0000 0.1244 -0.2475 0.0609
1 8 -1 0.0987 1.0000 8.0000 -1.0000 0.3558 -0.9586 -0.1590
0 4 7 0.2036 0.0000 4.0000 7.0000 -0.5305 -0.5034 -0.7194
-1 0 0 0.1077 -1.0000 -0.0000 0.0000 -0.1181 -0.0341 0.1222
5 2 2 0.2272 5.0000 2.0000 2.0000 0.4550 -0.0800 -0.8304
2 7 3 0.1459 2.0000 7.0000 3.0000 0.1087 -0.8041 -0.6388
2 0 3 0.2477 2.0000 0.0000 3.0000 -0.0236 0.0653 -0.5247
-1 -1 0 0.1016 -1.0000 -1.0000 0.0000 -0.1370 0.0902 0.1385
0 1 -1 0.0450 0.0000 1.0000 -1.0000 0.1055 -0.1233 0.0772
-1 0 -1 0.1049 -1.0000 -0.0000 -1.0000 -0.0315 -0.0331 0.2156

loop_
_geom_angle_atom_site_label_1
_geom_angle_atom_site_label_2
_geom_angle_atom_site_label_3
_geom_angle
C10 O1 C11 115.41(8)
C12 O3 C13 115.36(8)
C2 C1 C8 86.80(7)
C9 C1 C2 116.61(8)
C9 C1 C8 118.11(8)
C9 C1 C10 110.74(8)
C10 C1 C2 112.66(8)
C10 C1 C8 109.98(8)
C3 C2 C1 89.30(7)
C12 C2 C1 119.03(8)
C12 C2 C3 118.39(8)
C2 C3 C8 88.53(7)
C4 C3 C2 119.28(9)
C4 C3 C8 119.07(9)
C3 C4 C5 113.59(9)
C4 C5 C6 110.42(10)
C5 C6 C7 109.63(9)
C6 C7 C8 111.06(9)
C3 C8 C1 87.63(7)
C7 C8 C1 113.57(8)
C7 C8 C3 114.21(9)
N1 C9 C1 178.65(11)
O1 C10 C1 111.02(8)
O2 C10 O1 125.12(10)
O2 C10 C1 123.84(9)
O3 C12 C2 111.23(8)
O4 C12 O3 124.31(10)
O4 C12 C2 124.42(9)

loop_
_geom_bond_atom_site_label_1
_geom_bond_atom_site_label_2
_geom_bond_distance
O1 C10 1.3280(13)
O1 C11 1.4534(13)
O2 C10 1.2015(13)
O3 C12 1.3411(13)
O3 C13 1.4495(13)
O4 C12 1.2019(13)
N1 C9 1.1440(14)
C1 C2 1.5581(13)
C1 C8 1.5902(13)
C1 C9 1.4643(14)
C1 C10 1.5232(13)
C2 C3 1.5424(14)
C2 C12 1.4994(14)
C3 C4 1.5203(14)
C3 C8 1.5569(14)
C4 C5 1.5265(17)
C5 C6 1.5269(17)
C6 C7 1.5322(15)
C7 C8 1.5338(15)
